data_4108343
loop_
_publ_author_name
'Santanu Banerjee'
'Christos D. Malliakas'
'Joon I. Jang'
'John B. Ketterson'
'Mercouri G. Kanatzidis'

_publ_contact_author_address
;
   Department of Chemistry
     2145 Sheridan Road
   Northwestern University
   Evanston, IL 60208-3113
           USA
;
_publ_contact_author_email m-kanatzidis@northwestern.edu
_publ_contact_author_fax 847-491-5937
_publ_contact_author_name 'Mercouri G. Kanatzidis'
_publ_contact_author_phone 847-467-1541
_publ_section_title
;
 1/\\infty[ZrPSe6-]: A Soluble Photoluminescent Inorganic Polymer and
 Strong Second Harmonic Generation Response of Its Alkali Salts
;
_journal_name_full 'Journal of the American Chemical Society'
_journal_page_first 12270
_journal_page_last 12272
_journal_paper_doi 10.1021/ja804166m
_journal_volume 130
_journal_year 2008
_chemical_formula_moiety 'P Se6 Zr, K'
_chemical_formula_sum 'K P Se6 Zr'
_chemical_formula_weight 635.1
_chemical_name_systematic ' ?'
_space_group_IT_number 26
_symmetry_cell_setting orthorhombic
_symmetry_space_group_name_Hall 'P 2c -2'
_symmetry_space_group_name_H-M 'P m c 21'
_cell_angle_alpha 90
_cell_angle_beta 90
_cell_angle_gamma 90
_cell_formula_units_Z 4
_cell_length_a 3.7079(10)
_cell_length_b 15.074(5)
_cell_length_c 18.491(6)
_cell_measurement_reflns_used 31631
_cell_measurement_temperature 298(2)
_cell_measurement_theta_max 19.53
_cell_measurement_theta_min 0.77
_cell_volume 1033.5(6)
_computing_publication_material '(Jana2000; Petricek and Dusek, 2000)'
_computing_structure_refinement '(Jana2000; Petricek and Dusek, 2000)'
_diffrn_ambient_temperature 298(2)
_diffrn_measured_fraction_theta_full 0.95
_diffrn_measurement_device_type 'Bruker 6000 CCD detector'
_diffrn_measurement_method 'profile data from \q and \w scans'
_diffrn_radiation_monochromator diamond
_diffrn_radiation_source synchrotron
_diffrn_radiation_type synchrotron
_diffrn_radiation_wavelength 0.40663
_diffrn_reflns_av_R_equivalents 0.1827
_diffrn_reflns_av_sigmaI/netI 0.1674
_diffrn_reflns_limit_h_max 6
_diffrn_reflns_limit_h_min -6
_diffrn_reflns_limit_k_max 25
_diffrn_reflns_limit_k_min -24
_diffrn_reflns_limit_l_max 30
_diffrn_reflns_limit_l_min -28
_diffrn_reflns_number 30002
_diffrn_reflns_theta_full 19.72
_diffrn_reflns_theta_max 19.53
_diffrn_reflns_theta_min 0.77
_exptl_absorpt_coefficient_mu 5.624
_exptl_absorpt_correction_type empirical
_exptl_absorpt_process_details 'SADABS, Ratio of minimum to maximum apparent transmission:  0.686573'
_exptl_crystal_colour yellow
_exptl_crystal_density_diffrn 4.080
_exptl_crystal_description 'very thin fiber-like crystal habit'
_exptl_crystal_F_000 1112
_refine_diff_density_max 4.18
_refine_diff_density_min -4.96
_refine_ls_extinction_method none
_refine_ls_goodness_of_fit_gt 1.52
_refine_ls_goodness_of_fit_ref 1.35
_refine_ls_number_parameters 108
_refine_ls_number_reflns 5045
_refine_ls_number_restraints 0
_refine_ls_R_factor_all 0.1885
_refine_ls_R_factor_gt 0.0644
_refine_ls_shift/su_max 0.0426
_refine_ls_shift/su_mean 0.0104
_refine_ls_structure_factor_coef Fsqd
_refine_ls_weighting_details w=1/(\s^2^(I)+0.000064I^2^)
_refine_ls_weighting_scheme sigma
_refine_ls_wR_factor_gt 0.1220
_refine_ls_wR_factor_ref 0.1646
_reflns_number_gt 2206
_reflns_number_total 5045
_reflns_threshold_expression I>3\s(I)
_cod_data_source_file ja804166m_si_001.cif
_cod_data_source_block KZrPSe6
_cod_original_cell_volume 1033.5(5)
_cod_original_sg_symbol_Hall 'P 2zc;-2x'
_cod_database_code 4108343

loop_
_symmetry_equiv_pos_site_id
_symmetry_equiv_pos_as_xyz
1 x,y,z
2 -x,-y,1/2+z
3 -x,y,z
4 x,-y,1/2+z

loop_
_atom_site_label
_atom_site_type_symbol
_atom_site_fract_x
_atom_site_fract_y
_atom_site_fract_z
_atom_site_adp_type
_atom_site_U_iso_or_equiv
_atom_site_symmetry_multiplicity
_atom_site_occupancy
_atom_site_calc_flag
Zr1 Zr 0.5 0.20711(19) 0.22936 Uani 0.0122(8) 2 1 d
Zr2 Zr 0.5 0.29612(19) 0.59583(10) Uani 0.0155(8) 2 1 d
Se1 Se 0 0.3304(3) 0.1960(4) Uani 0.0314(15) 2 1 d
Se2 Se 0 0.2809(3) 0.3166(3) Uani 0.0233(11) 2 1 d
Se3 Se 0.5 0.0906(3) 0.3486(3) Uani 0.0283(12) 2 1 d
Se4 Se 0 0.0767(2) 0.1935(3) Uani 0.0159(11) 2 1 d
Se5 Se 0.5 0.2069(3) 0.0781(3) Uani 0.0240(12) 2 1 d
Se6 Se 0 0.0200(4) -0.0004(3) Uani 0.058(2) 2 1 d
Se7 Se 0 0.2172(3) 0.5080(3) Uani 0.0302(13) 2 1 d
Se8 Se 0 0.1690(3) 0.6287(3) Uani 0.0236(12) 2 1 d
Se9 Se 0.5 0.7014(2) 0.2492(3) Uani 0.0186(10) 2 1 d
Se10 Se 0 0.5760(2) 0.1301(3) Uani 0.0127(10) 2 1 d
Se11 Se 0.5 0.4065(2) 0.4736(2) Uani 0.0108(8) 2 1 d
Se12 Se 0 0.3884(4) 0.0004(4) Uani 0.059(2) 2 1 d
K1 K 0 0.1100(4) 0.8257(4) Uani 0.019(2) 2 1 d
K2 K 0 0.5231(4) 0.3249(4) Uani 0.025(2) 2 1 d
P1 P 0 0.1229(4) 0.0768(4) Uani 0.0176(15) 2 1 d
P2 P 0 0.5309(4) 0.0155(4) Uani 0.0195(16) 2 1 d

loop_
_atom_site_aniso_label
_atom_site_aniso_type_symbol
_atom_site_aniso_U_11
_atom_site_aniso_U_22
_atom_site_aniso_U_33
_atom_site_aniso_U_12
_atom_site_aniso_U_13
_atom_site_aniso_U_23
Zr1 Zr 0.0091(14) 0.0182(14) 0.0093(12) 0 0 -0.0061(10)
Zr2 Zr 0.0084(13) 0.0168(15) 0.0212(15) 0 0 0.0056(11)
Se1 Se 0.023(2) 0.0119(17) 0.060(3) 0 0 0.0052(19)
Se2 Se 0.0113(18) 0.043(2) 0.0159(18) 0 0 -0.0240(17)
Se3 Se 0.027(2) 0.041(2) 0.0174(19) 0 0 0.0035(17)
Se4 Se 0.018(2) 0.0158(16) 0.0143(18) 0 0 0.0013(14)
Se5 Se 0.022(2) 0.033(2) 0.0173(18) 0 0 -0.0034(15)
Se6 Se 0.083(4) 0.059(3) 0.032(3) 0 0 -0.002(2)
Se7 Se 0.018(2) 0.030(2) 0.043(3) 0 0 -0.0068(19)
Se8 Se 0.0098(17) 0.0214(18) 0.040(3) 0 0 0.0047(18)
Se9 Se 0.0174(19) 0.0231(19) 0.0152(16) 0 0 -0.0053(14)
Se10 Se 0.0091(17) 0.0159(16) 0.0131(17) 0 0 0.0027(14)
Se11 Se 0.0086(15) 0.0117(13) 0.0122(16) 0 0 0.0012(12)
Se12 Se 0.059(4) 0.045(3) 0.072(4) 0 0 -0.003(3)
K1 K 0.030(4) 0.016(2) 0.014(3) 0 0 -0.003(2)
K2 K 0.047(5) 0.015(2) 0.013(3) 0 0 0.005(2)
P1 P 0.017(3) 0.019(3) 0.017(3) 0 0 -0.001(2)
P2 P 0.008(2) 0.028(3) 0.022(3) 0 0 -0.003(2)

loop_
_atom_type_symbol
_atom_type_scat_dispersion_real
_atom_type_scat_dispersion_imag
_atom_type_scat_source
_atom_type_scat_Cromer_Mann_a1
_atom_type_scat_Cromer_Mann_b1
_atom_type_scat_Cromer_Mann_a2
_atom_type_scat_Cromer_Mann_b2
_atom_type_scat_Cromer_Mann_a3
_atom_type_scat_Cromer_Mann_b3
_atom_type_scat_Cromer_Mann_a4
_atom_type_scat_Cromer_Mann_b4
_atom_type_scat_Cromer_Mann_c
P 0.000 0.000 'International Tables Vol C Tables  4.2.6.8 and 6.1.1.4' 6.4345 1.9067 4.1791 27.157 1.78 0.526 1.4908 68.164497 1.1149
K 0.000 0.000 'International Tables Vol C Tables  4.2.6.8 and 6.1.1.4' 8.2186 12.7949 7.4398 0.7748 1.0519 213.186996 0.8659 41.684101 1.4228
Se 0.000 0.000 'International Tables Vol C Tables  4.2.6.8 and 6.1.1.4' 17.000601 2.4098 5.8196 0.2726 3.9731 15.2372 4.3543 43.816299 2.8409
Zr 0.000 0.000 'International Tables Vol C Tables  4.2.6.8 and 6.1.1.4' 17.876499 1.27618 10.948 11.916 5.41732 0.117622 3.65721 87.662697 2.06929

loop_
_geom_angle_atom_site_label_1
_geom_angle_atom_site_label_2
_geom_angle_atom_site_label_3
_geom_angle_site_symmetry_1
_geom_angle_site_symmetry_3
_geom_angle
_geom_angle_publ_flag
Zr1 Zr1 Zr1 1_455 1_655 180 yes
Zr1 Zr1 Se1 1_455 1_655 133.45(11) yes
Zr1 Zr1 Se2 1_455 1_655 133.42(9) yes
Zr1 Zr1 Se3 1_455 . 90 yes
Zr1 Zr1 Se4 1_455 1_655 131.78(10) yes
Zr1 Zr1 Se5 1_455 . 90 yes
Zr1 Zr1 P1 1_455 . 59.06(6) yes
Zr1 Zr1 P1 1_455 1_655 120.94(6) yes
Zr1 Zr1 Zr1 1_655 1_455 180 yes
Zr1 Zr1 Se1 1_655 . 133.45(11) yes
Zr1 Zr1 Se1 1_655 1_655 46.55(8) yes
Zr1 Zr1 Se2 1_655 . 133.42(9) yes
Zr1 Zr1 Se2 1_655 1_655 46.58(7) yes
Zr1 Zr1 Se3 1_655 . 90 yes
Zr1 Zr1 Se4 1_655 . 131.78(10) yes
Zr1 Zr1 Se4 1_655 1_655 48.22(6) yes
Zr1 Zr1 Se5 1_655 . 90 yes
Zr1 Zr1 P1 1_655 . 120.94(6) yes
Zr1 Zr1 P1 1_655 1_655 59.06(6) yes
Se1 Zr1 Se1 . 1_655 86.89(12) yes
Se1 Zr1 Se2 . . 51.67(16) yes
Se1 Zr1 Se2 . 1_655 108.98(16) yes
Se1 Zr1 Se3 . . 127.46(13) yes
Se1 Zr1 Se4 . . 88.53(9) yes
Se1 Zr1 Se4 . 1_655 152.96(17) yes
Se1 Zr1 Se5 . . 76.83(15) yes
Se1 Zr1 P1 . . 73.16(14) yes
Se1 Zr1 P1 . 1_655 114.67(16) yes
Se1 Zr1 Se1 1_655 . 86.89(12) yes
Se1 Zr1 Se2 1_655 . 108.98(16) yes
Se1 Zr1 Se2 1_655 1_655 51.67(16) yes
Se1 Zr1 Se3 1_655 . 127.46(13) yes
Se1 Zr1 Se4 1_655 . 152.96(17) yes
Se1 Zr1 Se4 1_655 1_655 88.53(9) yes
Se1 Zr1 Se5 1_655 . 76.83(15) yes
Se1 Zr1 P1 1_655 . 114.67(16) yes
Se1 Zr1 P1 1_655 1_655 73.16(14) yes
Se2 Zr1 Se2 . 1_655 86.85(11) yes
Se2 Zr1 Se3 . . 77.84(12) yes
Se2 Zr1 Se4 . . 88.62(10) yes
Se2 Zr1 Se4 . 1_655 153.09(15) yes
Se2 Zr1 Se5 . . 126.75(11) yes
Se2 Zr1 P1 . . 105.04(9) yes
Se2 Zr1 P1 . 1_655 165.06(11) yes
Se2 Zr1 Se2 1_655 . 86.85(11) yes
Se2 Zr1 Se3 1_655 . 77.84(12) yes
Se2 Zr1 Se4 1_655 . 153.09(15) yes
Se2 Zr1 Se4 1_655 1_655 88.62(10) yes
Se2 Zr1 Se5 1_655 . 126.75(11) yes
Se2 Zr1 P1 1_655 . 165.06(11) yes
Se2 Zr1 P1 1_655 1_655 105.04(9) yes
Se3 Zr1 Se4 . . 75.27(13) yes
Se3 Zr1 Se4 . 1_655 75.27(13) yes
Se3 Zr1 Se5 . . 141.39(17) yes
Se3 Zr1 P1 . . 113.09(15) yes
Se3 Zr1 P1 . 1_655 113.09(15) yes
Se4 Zr1 Se4 . 1_655 83.55(10) yes
Se4 Zr1 Se5 . . 76.18(12) yes
Se4 Zr1 P1 . 1_655 84.69(11) yes
Se4 Zr1 Se4 1_655 . 83.55(10) yes
Se4 Zr1 Se5 1_655 . 76.18(12) yes
Se4 Zr1 P1 1_655 . 84.69(11) yes
Se4 Zr1 P1 1_655 1_655 38.95(13) yes
Se5 Zr1 P1 . 1_655 38.51(9) yes
P1 Zr1 P1 . 1_655 61.88(8) yes
P1 Zr1 P1 1_655 . 61.88(8) yes
Zr2 Zr2 Zr2 1_455 1_655 180 yes
Zr2 Zr2 Se7 1_455 . 47.37(8) yes
Zr2 Zr2 Se7 1_455 1_655 132.63(11) yes
Zr2 Zr2 Se8 1_455 . 47.33(7) yes
Zr2 Zr2 Se8 1_455 1_655 132.67(11) yes
Zr2 Zr2 Se9 1_455 2_665 90 yes
Zr2 Zr2 Se10 1_455 2_565 47.58(6) yes
Zr2 Zr2 Se10 1_455 2_665 132.42(11) yes
Zr2 Zr2 Se11 1_455 . 90 yes
Zr2 Zr2 P2 1_455 2_565 58.29(7) yes
Zr2 Zr2 P2 1_455 2_665 121.71(9) yes
Zr2 Zr2 Zr2 1_655 1_455 180 yes
Zr2 Zr2 Se7 1_655 . 132.63(11) yes
Zr2 Zr2 Se7 1_655 1_655 47.37(8) yes
Zr2 Zr2 Se8 1_655 . 132.67(11) yes
Zr2 Zr2 Se8 1_655 1_655 47.33(7) yes
Zr2 Zr2 Se9 1_655 2_665 90 yes
Zr2 Zr2 Se10 1_655 2_565 132.42(11) yes
Zr2 Zr2 Se10 1_655 2_665 47.58(6) yes
Zr2 Zr2 Se11 1_655 . 90 yes
Zr2 Zr2 P2 1_655 2_565 121.71(9) yes
Zr2 Zr2 P2 1_655 2_665 58.29(7) yes
Se7 Zr2 Se7 . 1_655 85.27(13) yes
Se7 Zr2 Se8 . . 50.83(16) yes
Se7 Zr2 Se8 . 1_655 106.65(15) yes
Se7 Zr2 Se9 . 2_665 126.81(13) yes
Se7 Zr2 Se10 . 2_565 89.12(10) yes
Se7 Zr2 Se10 . 2_665 153.95(17) yes
Se7 Zr2 Se11 . . 77.26(13) yes
Se7 Zr2 P2 . 2_565 73.46(13) yes
Se7 Zr2 P2 . 2_665 115.30(16) yes
Se7 Zr2 Se7 1_655 . 85.27(13) yes
Se7 Zr2 Se8 1_655 . 106.65(15) yes
Se7 Zr2 Se8 1_655 1_655 50.83(16) yes
Se7 Zr2 Se9 1_655 2_665 126.81(13) yes
Se7 Zr2 Se10 1_655 2_565 153.95(17) yes
Se7 Zr2 Se10 1_655 2_665 89.12(10) yes
Se7 Zr2 Se11 1_655 . 77.26(13) yes
Se7 Zr2 P2 1_655 2_565 115.30(16) yes
Se7 Zr2 P2 1_655 2_665 73.46(13) yes
Se8 Zr2 Se8 . 1_655 85.35(12) yes
Se8 Zr2 Se9 . 2_665 77.68(14) yes
Se8 Zr2 Se10 . 2_565 89.03(9) yes
Se8 Zr2 Se10 . 2_665 153.83(17) yes
Se8 Zr2 Se11 . . 126.48(12) yes
Se8 Zr2 P2 . 2_565 104.80(9) yes
Se8 Zr2 P2 . 2_665 165.46(14) yes
Se8 Zr2 Se8 1_655 . 85.35(12) yes
Se8 Zr2 Se9 1_655 2_665 77.68(14) yes
Se8 Zr2 Se10 1_655 2_565 153.83(17) yes
Se8 Zr2 Se10 1_655 2_665 89.03(9) yes
Se8 Zr2 Se11 1_655 . 126.48(12) yes
Se8 Zr2 P2 1_655 2_565 165.46(14) yes
Se8 Zr2 P2 1_655 2_665 104.80(9) yes
Se9 Zr2 Se10 2_665 2_565 76.15(12) yes
Se9 Zr2 Se10 2_665 2_665 76.15(12) yes
Se9 Zr2 Se11 2_665 . 142.91(15) yes
Se9 Zr2 P2 2_665 2_565 114.29(14) yes
Se9 Zr2 P2 2_665 2_665 114.29(14) yes
Se10 Zr2 Se10 2_565 2_665 84.84(10) yes
Se10 Zr2 Se11 2_565 . 76.69(12) yes
Se10 Zr2 P2 2_565 2_665 86.17(12) yes
Se10 Zr2 Se10 2_665 2_565 84.84(10) yes
Se10 Zr2 Se11 2_665 . 76.69(12) yes
Se10 Zr2 P2 2_665 2_565 86.17(12) yes
P2 Zr2 P2 2_565 2_665 63.43(9) yes
P2 Zr2 P2 2_665 2_565 63.43(9) yes
Zr1 Se1 Zr1 1_455 . 86.89(14) yes
Zr1 Se1 Se1 1_455 1_455 46.55(8) yes
Zr1 Se1 Se1 1_455 1_655 133.45(15) yes
Zr1 Se1 Se2 1_455 . 64.19(14) yes
Zr1 Se1 Se4 1_455 . 46.66(8) yes
Zr1 Se1 Se5 1_455 1_455 52.90(11) yes
Zr1 Se1 Se5 1_455 . 98.27(14) yes
Zr1 Se1 Se10 1_455 . 136.55(7) yes
Zr1 Se1 Se12 1_455 . 112.59(16) yes
Zr1 Se1 K2 1_455 . 112.81(18) yes
Zr1 Se1 P1 1_455 . 64.43(11) yes
Zr1 Se1 Zr1 . 1_455 86.89(14) yes
Zr1 Se1 Se1 . 1_455 133.45(15) yes
Zr1 Se1 Se1 . 1_655 46.55(8) yes
Zr1 Se1 Se2 . . 64.19(14) yes
Zr1 Se1 Se4 . . 46.66(8) yes
Zr1 Se1 Se5 . 1_455 98.27(14) yes
Zr1 Se1 Se5 . . 52.90(11) yes
Zr1 Se1 Se10 . . 136.55(7) yes
Zr1 Se1 Se12 . . 112.59(16) yes
Zr1 Se1 K2 . . 112.81(18) yes
Zr1 Se1 P1 . . 64.43(11) yes
Se1 Se1 Se1 1_455 1_655 180 yes
Se1 Se1 Se2 1_455 . 90 yes
Se1 Se1 Se4 1_455 . 90 yes
Se1 Se1 Se5 1_455 1_455 57.10(10) yes
Se1 Se1 Se5 1_455 . 122.90(17) yes
Se1 Se1 Se10 1_455 . 90 yes
Se1 Se1 Se12 1_455 . 90 yes
Se1 Se1 K2 1_455 . 90 yes
Se1 Se1 P1 1_455 . 90 yes
Se1 Se1 Se1 1_655 1_455 180 yes
Se1 Se1 Se2 1_655 . 90 yes
Se1 Se1 Se4 1_655 . 90 yes
Se1 Se1 Se5 1_655 1_455 122.90(17) yes
Se1 Se1 Se5 1_655 . 57.10(10) yes
Se1 Se1 Se10 1_655 . 90 yes
Se1 Se1 Se12 1_655 . 90 yes
Se1 Se1 K2 1_655 . 90 yes
Se1 Se1 P1 1_655 . 90 yes
Se2 Se1 Se4 . . 72.20(17) yes
Se2 Se1 Se5 . 1_455 115.64(17) yes
Se2 Se1 Se5 . . 115.64(17) yes
Se2 Se1 Se10 . . 126.7(2) yes
Se2 Se1 Se12 . . 175.1(2) yes
Se2 Se1 K2 . . 69.1(2) yes
Se2 Se1 P1 . . 106.7(2) yes
Se4 Se1 Se5 . 1_455 56.44(11) yes
Se4 Se1 Se5 . . 56.44(11) yes
Se4 Se1 Se10 . . 161.1(2) yes
Se4 Se1 Se12 . . 102.90(17) yes
Se4 Se1 K2 . . 141.3(2) yes
Se5 Se1 Se5 1_455 . 65.80(12) yes
Se5 Se1 Se10 1_455 . 108.54(17) yes
Se5 Se1 Se12 1_455 . 60.49(15) yes
Se5 Se1 K2 1_455 . 145.74(7) yes
Se5 Se1 Se5 . 1_455 65.80(12) yes
Se5 Se1 Se10 . . 108.54(17) yes
Se5 Se1 Se12 . . 60.49(15) yes
Se5 Se1 K2 . . 145.74(7) yes
Se10 Se1 Se12 . . 58.18(13) yes
Se10 Se1 K2 . . 57.60(15) yes
Se10 Se1 P1 . . 126.6(2) yes
Se12 Se1 K2 . . 115.78(18) yes
Se12 Se1 P1 . . 68.42(17) yes
K2 Se1 P1 . . 175.8(2) yes
Zr1 Se2 Zr1 1_455 . 86.85(14) yes
Zr1 Se2 Se1 1_455 . 64.14(13) yes
Zr1 Se2 Se2 1_455 1_455 46.58(8) yes
Zr1 Se2 Se2 1_455 1_655 133.42(16) yes
Zr1 Se2 Se3 1_455 1_455 52.65(11) yes
Zr1 Se2 Se3 1_455 . 97.38(16) yes
Zr1 Se2 Se4 1_455 . 46.61(9) yes
Zr1 Se2 Se7 1_455 . 117.97(13) yes
Zr1 Se2 Se11 1_455 1_455 108.42(5) yes
Zr1 Se2 Se11 1_455 . 164.67(11) yes
Zr1 Se2 K2 1_455 . 115.94(15) yes
Zr1 Se2 Zr1 . 1_455 86.85(14) yes
Zr1 Se2 Se1 . . 64.14(13) yes
Zr1 Se2 Se2 . 1_455 133.42(16) yes
Zr1 Se2 Se2 . 1_655 46.58(8) yes
Zr1 Se2 Se3 . 1_455 97.38(16) yes
Zr1 Se2 Se3 . . 52.65(11) yes
Zr1 Se2 Se4 . . 46.61(9) yes
Zr1 Se2 Se7 . . 117.97(13) yes
Zr1 Se2 Se11 . 1_455 164.67(11) yes
Zr1 Se2 Se11 . . 108.42(5) yes
Zr1 Se2 K2 . . 115.94(15) yes
Se1 Se2 Se2 . 1_455 90 yes
Se1 Se2 Se2 . 1_655 90 yes
Se1 Se2 Se3 . 1_455 115.12(18) yes
Se1 Se2 Se3 . . 115.12(18) yes
Se1 Se2 Se4 . . 72.03(17) yes
Se1 Se2 Se7 . . 176.7(2) yes
Se1 Se2 Se11 . 1_455 123.21(17) yes
Se1 Se2 Se11 . . 123.21(17) yes
Se1 Se2 K2 . . 73.9(2) yes
Se2 Se2 Se2 1_455 1_655 180 yes
Se2 Se2 Se3 1_455 1_455 57.67(9) yes
Se2 Se2 Se3 1_455 . 122.33(14) yes
Se2 Se2 Se4 1_455 . 90 yes
Se2 Se2 Se7 1_455 . 90 yes
Se2 Se2 Se11 1_455 1_455 61.86(9) yes
Se2 Se2 Se11 1_455 . 118.14(13) yes
Se2 Se2 K2 1_455 . 90 yes
Se2 Se2 Se2 1_655 1_455 180 yes
Se2 Se2 Se3 1_655 1_455 122.33(14) yes
Se2 Se2 Se3 1_655 . 57.67(9) yes
Se2 Se2 Se4 1_655 . 90 yes
Se2 Se2 Se7 1_655 . 90 yes
Se2 Se2 Se11 1_655 1_455 118.14(13) yes
Se2 Se2 Se11 1_655 . 61.86(9) yes
Se2 Se2 K2 1_655 . 90 yes
Se3 Se2 Se3 1_455 . 64.65(10) yes
Se3 Se2 Se4 1_455 . 55.66(11) yes
Se3 Se2 Se7 1_455 . 67.57(13) yes
Se3 Se2 Se11 1_455 1_455 91.15(11) yes
Se3 Se2 Se11 1_455 . 121.64(16) yes
Se3 Se2 K2 1_455 . 145.04(10) yes
Se3 Se2 Se3 . 1_455 64.65(10) yes
Se3 Se2 Se4 . . 55.66(11) yes
Se3 Se2 Se7 . . 67.57(13) yes
Se3 Se2 Se11 . 1_455 121.64(16) yes
Se3 Se2 Se11 . . 91.15(11) yes
Se3 Se2 K2 . . 145.04(10) yes
Se4 Se2 Se7 . . 111.28(15) yes
Se4 Se2 Se11 . 1_455 145.72(9) yes
Se4 Se2 Se11 . . 145.72(9) yes
Se4 Se2 K2 . . 146.0(2) yes
Se7 Se2 Se11 . 1_455 54.07(10) yes
Se7 Se2 Se11 . . 54.07(10) yes
Se7 Se2 K2 . . 102.75(19) yes
Se11 Se2 Se11 1_455 . 56.29(8) yes
Se11 Se2 K2 1_455 . 59.17(14) yes
Se11 Se2 Se11 . 1_455 56.29(8) yes
Se11 Se2 K2 . . 59.17(14) yes
Zr1 Se3 Se2 . . 49.51(10) yes
Zr1 Se3 Se2 . 1_655 49.51(10) yes
Zr1 Se3 Se3 . 1_455 90 yes
Zr1 Se3 Se3 . 1_655 90 yes
Zr1 Se3 Se4 . . 51.88(10) yes
Zr1 Se3 Se4 . 1_655 51.88(10) yes
Zr1 Se3 Se6 . 2_555 149.41(7) yes
Zr1 Se3 Se6 . 2_655 149.41(7) yes
Zr1 Se3 Se7 . . 106.31(14) yes
Zr1 Se3 Se7 . 1_655 106.31(14) yes
Zr1 Se3 K1 . 2_554 115.79(18) yes
Zr1 Se3 K1 . 2_654 115.79(18) yes
Se2 Se3 Se2 . 1_655 64.65(10) yes
Se2 Se3 Se3 . 1_455 57.67(9) yes
Se2 Se3 Se3 . 1_655 122.33(14) yes
Se2 Se3 Se4 . . 67.53(11) yes
Se2 Se3 Se4 . 1_655 101.38(16) yes
Se2 Se3 Se6 . 2_555 103.36(11) yes
Se2 Se3 Se6 . 2_655 139.53(19) yes
Se2 Se3 Se7 . . 58.62(12) yes
Se2 Se3 Se7 . 1_655 88.77(13) yes
Se2 Se3 K1 . 2_554 113.75(8) yes
Se2 Se3 K1 . 2_654 163.3(2) yes
Se2 Se3 Se2 1_655 . 64.65(10) yes
Se2 Se3 Se3 1_655 1_455 122.33(14) yes
Se2 Se3 Se3 1_655 1_655 57.67(9) yes
Se2 Se3 Se4 1_655 . 101.38(16) yes
Se2 Se3 Se4 1_655 1_655 67.53(11) yes
Se2 Se3 Se6 1_655 2_555 139.53(19) yes
Se2 Se3 Se6 1_655 2_655 103.36(11) yes
Se2 Se3 Se7 1_655 . 88.77(13) yes
Se2 Se3 Se7 1_655 1_655 58.62(12) yes
Se2 Se3 K1 1_655 2_554 163.3(2) yes
Se2 Se3 K1 1_655 2_654 113.75(8) yes
Se3 Se3 Se3 1_455 1_655 180 yes
Se3 Se3 Se4 1_455 . 57.18(10) yes
Se3 Se3 Se4 1_455 1_655 122.82(16) yes
Se3 Se3 Se6 1_455 2_555 60.31(10) yes
Se3 Se3 Se6 1_455 2_655 119.69(15) yes
Se3 Se3 Se7 1_455 . 62.17(10) yes
Se3 Se3 Se7 1_455 1_655 117.83(14) yes
Se3 Se3 K1 1_455 2_554 58.73(9) yes
Se3 Se3 K1 1_455 2_654 121.27(14) yes
Se3 Se3 Se3 1_655 1_455 180 yes
Se3 Se3 Se4 1_655 . 122.82(16) yes
Se3 Se3 Se4 1_655 1_655 57.18(10) yes
Se3 Se3 Se6 1_655 2_555 119.69(15) yes
Se3 Se3 Se6 1_655 2_655 60.31(10) yes
Se3 Se3 Se7 1_655 . 117.83(14) yes
Se3 Se3 Se7 1_655 1_655 62.17(10) yes
Se3 Se3 K1 1_655 2_554 121.27(14) yes
Se3 Se3 K1 1_655 2_654 58.73(9) yes
Se4 Se3 Se4 . 1_655 65.63(11) yes
Se4 Se3 Se6 . 2_555 109.23(10) yes
Se4 Se3 Se6 . 2_655 150.04(17) yes
Se4 Se3 Se7 . . 113.49(8) yes
Se4 Se3 Se7 . 1_655 154.77(16) yes
Se4 Se3 K1 . 2_554 64.39(13) yes
Se4 Se3 K1 . 2_654 97.48(16) yes
Se4 Se3 Se4 1_655 . 65.63(11) yes
Se4 Se3 Se6 1_655 2_555 150.04(17) yes
Se4 Se3 Se6 1_655 2_655 109.23(10) yes
Se4 Se3 Se7 1_655 . 154.77(16) yes
Se4 Se3 Se7 1_655 1_655 113.49(8) yes
Se4 Se3 K1 1_655 2_554 97.48(16) yes
Se4 Se3 K1 1_655 2_654 64.39(13) yes
Se6 Se3 Se6 2_555 2_655 59.39(10) yes
Se6 Se3 Se7 2_555 . 55.19(12) yes
Se6 Se3 Se7 2_555 1_655 83.79(15) yes
Se6 Se3 K1 2_555 2_554 56.92(15) yes
Se6 Se3 K1 2_555 2_654 88.19(16) yes
Se6 Se3 Se6 2_655 2_555 59.39(10) yes
Se6 Se3 Se7 2_655 . 83.79(15) yes
Se6 Se3 Se7 2_655 1_655 55.19(12) yes
Se6 Se3 K1 2_655 2_554 88.19(16) yes
Se6 Se3 K1 2_655 2_654 56.92(15) yes
Se7 Se3 Se7 . 1_655 55.67(9) yes
Se7 Se3 K1 . 2_554 104.62(12) yes
Se7 Se3 K1 . 2_654 137.5(2) yes
Se7 Se3 Se7 1_655 . 55.67(9) yes
Se7 Se3 K1 1_655 2_554 137.5(2) yes
Se7 Se3 K1 1_655 2_654 104.62(12) yes
K1 Se3 K1 2_554 2_654 62.53(10) yes
K1 Se3 K1 2_654 2_554 62.53(10) yes
Zr1 Se4 Zr1 1_455 . 83.55(11) yes
Zr1 Se4 Se3 1_455 1_455 52.85(10) yes
Zr1 Se4 Se3 1_455 . 96.79(14) yes
Zr1 Se4 Se4 1_455 1_455 48.22(7) yes
Zr1 Se4 Se4 1_455 1_655 131.78(12) yes
Zr1 Se4 Se5 1_455 1_455 52.09(10) yes
Zr1 Se4 Se5 1_455 . 95.93(12) yes
Zr1 Se4 Se6 1_455 . 113.29(13) yes
Zr1 Se4 Se8 1_455 2_554 138.22(6) yes
Zr1 Se4 K1 1_455 2_554 112.17(14) yes
Zr1 Se4 P1 1_455 . 90.54(16) yes
Zr1 Se4 Zr1 . 1_455 83.55(11) yes
Zr1 Se4 Se3 . 1_455 96.79(14) yes
Zr1 Se4 Se3 . . 52.85(10) yes
Zr1 Se4 Se4 . 1_455 131.78(12) yes
Zr1 Se4 Se4 . 1_655 48.22(7) yes
Zr1 Se4 Se5 . 1_455 95.93(12) yes
Zr1 Se4 Se5 . . 52.09(10) yes
Zr1 Se4 Se6 . . 113.29(13) yes
Zr1 Se4 Se8 . 2_554 138.22(6) yes
Zr1 Se4 K1 . 2_554 112.17(14) yes
Zr1 Se4 P1 . . 90.54(16) yes
Se1 Se4 Se3 . 1_455 85.90(14) yes
Se1 Se4 Se3 . . 85.90(14) yes
Se1 Se4 Se4 . 1_455 90 yes
Se1 Se4 Se4 . 1_655 90 yes
Se1 Se4 Se5 . 1_455 55.74(11) yes
Se1 Se4 Se5 . . 55.74(11) yes
Se1 Se4 Se6 . . 104.09(17) yes
Se1 Se4 Se8 . 2_554 162.76(19) yes
Se1 Se4 K1 . 2_554 138.33(19) yes
Se1 Se4 P1 . . 72.8(2) yes
Se2 Se4 Se3 . 1_455 56.81(11) yes
Se2 Se4 Se3 . . 56.81(11) yes
Se2 Se4 Se4 . 1_455 90 yes
Se2 Se4 Se4 . 1_655 90 yes
Se2 Se4 Se5 . 1_455 84.81(12) yes
Se2 Se4 Se5 . . 84.81(12) yes
Se2 Se4 Se6 . . 139.86(16) yes
Se2 Se4 Se8 . 2_554 161.47(17) yes
Se2 Se4 K1 . 2_554 102.55(17) yes
Se2 Se4 P1 . . 108.6(2) yes
Se3 Se4 Se3 1_455 . 65.63(11) yes
Se3 Se4 Se4 1_455 1_455 57.18(9) yes
Se3 Se4 Se4 1_455 1_655 122.82(15) yes
Se3 Se4 Se5 1_455 1_455 101.11(11) yes
Se3 Se4 Se5 1_455 . 140.95(15) yes
Se3 Se4 Se6 1_455 . 146.05(7) yes
Se3 Se4 Se8 1_455 2_554 108.44(13) yes
Se3 Se4 K1 1_455 2_554 59.77(13) yes
Se3 Se4 P1 1_455 . 141.15(12) yes
Se3 Se4 Se3 . 1_455 65.63(11) yes
Se3 Se4 Se4 . 1_455 122.82(15) yes
Se3 Se4 Se4 . 1_655 57.18(9) yes
Se3 Se4 Se5 . 1_455 140.95(15) yes
Se3 Se4 Se5 . . 101.11(11) yes
Se3 Se4 Se6 . . 146.05(7) yes
Se3 Se4 Se8 . 2_554 108.44(13) yes
Se3 Se4 K1 . 2_554 59.77(13) yes
Se3 Se4 P1 . . 141.15(12) yes
Se4 Se4 Se4 1_455 1_655 180 yes
Se4 Se4 Se5 1_455 1_455 57.41(8) yes
Se4 Se4 Se5 1_455 . 122.59(13) yes
Se4 Se4 Se6 1_455 . 90 yes
Se4 Se4 Se8 1_455 2_554 90 yes
Se4 Se4 K1 1_455 2_554 90 yes
Se4 Se4 P1 1_455 . 90 yes
Se4 Se4 Se4 1_655 1_455 180 yes
Se4 Se4 Se5 1_655 1_455 122.59(13) yes
Se4 Se4 Se5 1_655 . 57.41(8) yes
Se4 Se4 Se6 1_655 . 90 yes
Se4 Se4 Se8 1_655 2_554 90 yes
Se4 Se4 K1 1_655 2_554 90 yes
Se4 Se4 P1 1_655 . 90 yes
Se5 Se4 Se5 1_455 . 65.19(10) yes
Se5 Se4 Se6 1_455 . 61.91(13) yes
Se5 Se4 Se8 1_455 2_554 110.61(15) yes
Se5 Se4 K1 1_455 2_554 146.85(6) yes
Se5 Se4 Se5 . 1_455 65.19(10) yes
Se5 Se4 Se6 . . 61.91(13) yes
Se5 Se4 Se8 . 2_554 110.61(15) yes
Se5 Se4 K1 . 2_554 146.85(6) yes
Se6 Se4 Se8 . 2_554 58.67(13) yes
Se6 Se4 K1 . 2_554 117.59(16) yes
Se8 Se4 K1 2_554 2_554 58.91(14) yes
Se8 Se4 P1 2_554 . 90.0(2) yes
K1 Se4 P1 2_554 . 148.9(2) yes
Zr1 Se5 Se1 . . 50.27(13) yes
Zr1 Se5 Se1 . 1_655 50.27(13) yes
Zr1 Se5 Se4 . . 51.73(11) yes
Zr1 Se5 Se4 . 1_655 51.73(11) yes
Zr1 Se5 Se5 . 1_455 90 yes
Zr1 Se5 Se5 . 1_655 90 yes
Zr1 Se5 Se6 . . 113.36(16) yes
Zr1 Se5 Se6 . 1_655 113.36(16) yes
Zr1 Se5 Se12 . . 113.46(17) yes
Zr1 Se5 Se12 . 1_655 113.46(17) yes
Zr1 Se5 P1 . . 90.6(2) yes
Zr1 Se5 P1 . 1_655 90.6(2) yes
Se1 Se5 Se1 . 1_655 65.80(12) yes
Se1 Se5 Se4 . . 67.83(12) yes
Se1 Se5 Se4 . 1_655 101.99(19) yes
Se1 Se5 Se5 . 1_455 57.10(10) yes
Se1 Se5 Se5 . 1_655 122.90(16) yes
Se1 Se5 Se6 . . 113.38(8) yes
Se1 Se5 Se6 . 1_655 160.9(2) yes
Se1 Se5 Se12 . . 64.00(15) yes
Se1 Se5 Se12 . 1_655 96.92(15) yes
Se1 Se5 P1 . . 82.30(17) yes
Se1 Se5 P1 . 1_655 139.7(3) yes
Se1 Se5 Se1 1_655 . 65.80(12) yes
Se1 Se5 Se4 1_655 . 101.99(19) yes
Se1 Se5 Se4 1_655 1_655 67.83(12) yes
Se1 Se5 Se5 1_655 1_455 122.90(16) yes
Se1 Se5 Se5 1_655 1_655 57.10(10) yes
Se1 Se5 Se6 1_655 . 160.9(2) yes
Se1 Se5 Se6 1_655 1_655 113.38(8) yes
Se1 Se5 Se12 1_655 . 96.92(15) yes
Se1 Se5 Se12 1_655 1_655 64.00(15) yes
Se1 Se5 P1 1_655 . 139.7(3) yes
Se1 Se5 P1 1_655 1_655 82.30(17) yes
Se4 Se5 Se4 . 1_655 65.19(11) yes
Se4 Se5 Se5 . 1_455 57.41(9) yes
Se4 Se5 Se5 . 1_655 122.59(15) yes
Se4 Se5 Se6 . . 62.33(13) yes
Se4 Se5 Se6 . 1_655 94.56(14) yes
Se4 Se5 Se12 . . 113.78(8) yes
Se4 Se5 Se12 . 1_655 163.2(2) yes
Se4 Se5 P1 . 1_655 97.4(2) yes
Se4 Se5 Se4 1_655 . 65.19(11) yes
Se4 Se5 Se5 1_655 1_455 122.59(15) yes
Se4 Se5 Se5 1_655 1_655 57.41(9) yes
Se4 Se5 Se6 1_655 . 94.56(14) yes
Se4 Se5 Se6 1_655 1_655 62.33(13) yes
Se4 Se5 Se12 1_655 . 163.2(2) yes
Se4 Se5 Se12 1_655 1_655 113.78(8) yes
Se4 Se5 P1 1_655 . 97.4(2) yes
Se5 Se5 Se5 1_455 1_655 180 yes
Se5 Se5 Se6 1_455 . 59.68(9) yes
Se5 Se5 Se6 1_455 1_655 120.32(13) yes
Se5 Se5 Se12 1_455 . 59.04(9) yes
Se5 Se5 Se12 1_455 1_655 120.96(14) yes
Se5 Se5 P1 1_455 1_655 145.6(2) yes
Se5 Se5 Se5 1_655 1_455 180 yes
Se5 Se5 Se6 1_655 . 120.32(13) yes
Se5 Se5 Se6 1_655 1_655 59.68(9) yes
Se5 Se5 Se12 1_655 . 120.96(14) yes
Se5 Se5 Se12 1_655 1_655 59.04(9) yes
Se5 Se5 P1 1_655 . 145.6(2) yes
Se6 Se5 Se6 . 1_655 60.64(9) yes
Se6 Se5 Se12 . . 99.49(13) yes
Se6 Se5 Se12 . 1_655 133.2(2) yes
Se6 Se5 P1 . 1_655 88.83(19) yes
Se6 Se5 Se6 1_655 . 60.64(9) yes
Se6 Se5 Se12 1_655 . 133.2(2) yes
Se6 Se5 Se12 1_655 1_655 99.49(13) yes
Se6 Se5 P1 1_655 . 88.83(19) yes
Se12 Se5 Se12 . 1_655 61.92(10) yes
Se12 Se5 P1 . . 89.96(16) yes
Se12 Se5 P1 . 1_655 148.1(3) yes
Se12 Se5 Se12 1_655 . 61.92(10) yes
Se12 Se5 P1 1_655 . 148.1(3) yes
Se12 Se5 P1 1_655 1_655 89.96(16) yes
P1 Se5 P1 . 1_655 111.3(2) yes
P1 Se5 P1 1_655 . 111.3(2) yes
Se3 Se6 Se3 2_554 2_654 59.39(11) yes
Se3 Se6 Se4 2_554 . 145.97(11) yes
Se3 Se6 Se5 2_554 1_455 112.75(10) yes
Se3 Se6 Se5 2_554 . 152.5(2) yes
Se3 Se6 Se6 2_554 1_455 60.31(11) yes
Se3 Se6 Se6 2_554 1_655 119.69(17) yes
Se3 Se6 Se7 2_554 2_554 65.64(14) yes
Se3 Se6 Se8 2_554 2_554 97.94(15) yes
Se3 Se6 K1 2_554 1_554 59.08(14) yes
Se3 Se6 P1 2_554 . 146.40(14) yes
Se3 Se6 Se3 2_654 2_554 59.39(11) yes
Se3 Se6 Se4 2_654 . 145.97(11) yes
Se3 Se6 Se5 2_654 1_455 152.5(2) yes
Se3 Se6 Se5 2_654 . 112.75(10) yes
Se3 Se6 Se6 2_654 1_455 119.69(17) yes
Se3 Se6 Se6 2_654 1_655 60.31(11) yes
Se3 Se6 Se7 2_654 2_554 65.64(14) yes
Se3 Se6 Se8 2_654 2_554 97.94(15) yes
Se3 Se6 K1 2_654 1_554 59.08(14) yes
Se3 Se6 P1 2_654 . 146.40(14) yes
Se4 Se6 Se5 . 1_455 55.76(13) yes
Se4 Se6 Se5 . . 55.76(13) yes
Se4 Se6 Se6 . 1_455 90 yes
Se4 Se6 Se6 . 1_655 90 yes
Se4 Se6 Se7 . 2_554 100.91(18) yes
Se4 Se6 Se8 . 2_554 63.41(14) yes
Se4 Se6 K1 . 1_554 143.7(2) yes
Se5 Se6 Se5 1_455 . 60.64(10) yes
Se5 Se6 Se6 1_455 1_455 59.68(10) yes
Se5 Se6 Se6 1_455 1_655 120.32(16) yes
Se5 Se6 Se7 1_455 2_554 138.53(15) yes
Se5 Se6 Se8 1_455 2_554 109.49(18) yes
Se5 Se6 K1 1_455 1_554 93.78(17) yes
Se5 Se6 Se5 . 1_455 60.64(10) yes
Se5 Se6 Se6 . 1_455 120.32(16) yes
Se5 Se6 Se6 . 1_655 59.68(10) yes
Se5 Se6 Se7 . 2_554 138.53(15) yes
Se5 Se6 Se8 . 2_554 109.49(18) yes
Se5 Se6 K1 . 1_554 93.78(17) yes
Se6 Se6 Se6 1_455 1_655 180 yes
Se6 Se6 Se7 1_455 2_554 90 yes
Se6 Se6 Se8 1_455 2_554 90 yes
Se6 Se6 K1 1_455 1_554 90 yes
Se6 Se6 P1 1_455 . 90 yes
Se6 Se6 Se6 1_655 1_455 180 yes
Se6 Se6 Se7 1_655 2_554 90 yes
Se6 Se6 Se8 1_655 2_554 90 yes
Se6 Se6 K1 1_655 1_554 90 yes
Se6 Se6 P1 1_655 . 90 yes
Se7 Se6 K1 2_554 1_554 115.4(2) yes
Se7 Se6 P1 2_554 . 134.8(3) yes
Se8 Se6 K1 2_554 1_554 152.9(2) yes
Se8 Se6 P1 2_554 . 97.4(3) yes
K1 Se6 P1 1_554 . 109.8(3) yes
Zr2 Se7 Zr2 1_455 . 85.27(16) yes
Zr2 Se7 Se2 1_455 . 117.33(14) yes
Zr2 Se7 Se3 1_455 1_455 109.47(6) yes
Zr2 Se7 Se3 1_455 . 164.96(13) yes
Zr2 Se7 Se6 1_455 2_555 117.39(15) yes
Zr2 Se7 Se7 1_455 1_455 47.37(9) yes
Zr2 Se7 Se7 1_455 1_655 132.63(18) yes
Zr2 Se7 Se8 1_455 . 64.54(15) yes
Zr2 Se7 Se10 1_455 2_565 45.56(9) yes
Zr2 Se7 Se11 1_455 1_455 52.27(10) yes
Zr2 Se7 Se11 1_455 . 96.52(15) yes
Zr2 Se7 P2 1_455 2_565 62.86(12) yes
Zr2 Se7 Zr2 . 1_455 85.27(16) yes
Zr2 Se7 Se2 . . 117.33(14) yes
Zr2 Se7 Se3 . 1_455 164.96(13) yes
Zr2 Se7 Se3 . . 109.47(6) yes
Zr2 Se7 Se6 . 2_555 117.39(15) yes
Zr2 Se7 Se7 . 1_455 132.63(18) yes
Zr2 Se7 Se7 . 1_655 47.37(9) yes
Zr2 Se7 Se8 . . 64.54(15) yes
Zr2 Se7 Se10 . 2_565 45.56(9) yes
Zr2 Se7 Se11 . 1_455 96.52(15) yes
Zr2 Se7 Se11 . . 52.27(10) yes
Zr2 Se7 P2 . 2_565 62.86(12) yes
Se2 Se7 Se3 . 1_455 53.81(12) yes
Se2 Se7 Se3 . . 53.81(12) yes
Se2 Se7 Se6 . 2_555 102.69(18) yes
Se2 Se7 Se7 . 1_455 90 yes
Se2 Se7 Se7 . 1_655 90 yes
Se2 Se7 Se8 . . 177.1(2) yes
Se2 Se7 Se10 . 2_565 110.73(15) yes
Se2 Se7 Se11 . 1_455 66.85(13) yes
Se2 Se7 Se11 . . 66.85(13) yes
Se2 Se7 P2 . 2_565 76.93(16) yes
Se3 Se7 Se3 1_455 . 55.67(9) yes
Se3 Se7 Se6 1_455 2_555 59.17(13) yes
Se3 Se7 Se7 1_455 1_455 62.17(10) yes
Se3 Se7 Se7 1_455 1_655 117.83(15) yes
Se3 Se7 Se8 1_455 . 123.84(17) yes
Se3 Se7 Se10 1_455 2_565 145.56(10) yes
Se3 Se7 Se11 1_455 1_455 90.56(12) yes
Se3 Se7 Se11 1_455 . 120.66(18) yes
Se3 Se7 P2 1_455 2_565 120.51(16) yes
Se3 Se7 Se3 . 1_455 55.67(9) yes
Se3 Se7 Se6 . 2_555 59.17(13) yes
Se3 Se7 Se7 . 1_455 117.83(15) yes
Se3 Se7 Se7 . 1_655 62.17(10) yes
Se3 Se7 Se8 . . 123.84(17) yes
Se3 Se7 Se10 . 2_565 145.56(10) yes
Se3 Se7 Se11 . 1_455 120.66(18) yes
Se3 Se7 Se11 . . 90.56(12) yes
Se3 Se7 P2 . 2_565 120.51(16) yes
Se6 Se7 Se7 2_555 1_455 90 yes
Se6 Se7 Se7 2_555 1_655 90 yes
Se6 Se7 Se8 2_555 . 74.46(19) yes
Se6 Se7 Se10 2_555 2_565 146.6(2) yes
Se6 Se7 Se11 2_555 1_455 144.64(10) yes
Se6 Se7 Se11 2_555 . 144.64(10) yes
Se6 Se7 P2 2_555 2_565 179.6(2) yes
Se7 Se7 Se7 1_455 1_655 180 yes
Se7 Se7 Se8 1_455 . 90 yes
Se7 Se7 Se10 1_455 2_565 90 yes
Se7 Se7 Se11 1_455 1_455 57.62(8) yes
Se7 Se7 Se11 1_455 . 122.38(13) yes
Se7 Se7 P2 1_455 2_565 90 yes
Se7 Se7 Se7 1_655 1_455 180 yes
Se7 Se7 Se8 1_655 . 90 yes
Se7 Se7 Se10 1_655 2_565 90 yes
Se7 Se7 Se11 1_655 1_455 122.38(13) yes
Se7 Se7 Se11 1_655 . 57.62(8) yes
Se7 Se7 P2 1_655 2_565 90 yes
Se8 Se7 Se10 . 2_565 72.12(18) yes
Se8 Se7 Se11 . 1_455 115.46(19) yes
Se8 Se7 Se11 . . 115.46(19) yes
Se8 Se7 P2 . 2_565 105.9(2) yes
Se10 Se7 Se11 2_565 1_455 55.96(11) yes
Se10 Se7 Se11 2_565 . 55.96(11) yes
Se11 Se7 Se11 1_455 . 64.77(9) yes
Se11 Se7 Se11 . 1_455 64.77(9) yes
Zr2 Se8 Zr2 1_455 . 85.35(13) yes
Zr2 Se8 Se4 1_455 2_555 137.33(7) yes
Zr2 Se8 Se6 1_455 2_555 113.20(16) yes
Zr2 Se8 Se7 1_455 . 64.63(13) yes
Zr2 Se8 Se8 1_455 1_455 47.33(8) yes
Zr2 Se8 Se8 1_455 1_655 132.67(15) yes
Zr2 Se8 Se9 1_455 2_565 52.44(10) yes
Zr2 Se8 Se9 1_455 2_665 96.29(14) yes
Zr2 Se8 Se10 1_455 2_565 45.63(8) yes
Zr2 Se8 K1 1_455 . 112.47(15) yes
Zr2 Se8 Zr2 . 1_455 85.35(13) yes
Zr2 Se8 Se4 . 2_555 137.33(7) yes
Zr2 Se8 Se6 . 2_555 113.20(16) yes
Zr2 Se8 Se7 . . 64.63(13) yes
Zr2 Se8 Se8 . 1_455 132.67(15) yes
Zr2 Se8 Se8 . 1_655 47.33(8) yes
Zr2 Se8 Se9 . 2_565 96.29(14) yes
Zr2 Se8 Se9 . 2_665 52.44(10) yes
Zr2 Se8 Se10 . 2_565 45.63(8) yes
Zr2 Se8 K1 . . 112.47(15) yes
Se4 Se8 Se6 2_555 2_555 57.92(13) yes
Se4 Se8 Se7 2_555 . 126.0(2) yes
Se4 Se8 Se8 2_555 1_455 90 yes
Se4 Se8 Se8 2_555 1_655 90 yes
Se4 Se8 Se9 2_555 2_565 109.61(15) yes
Se4 Se8 Se9 2_555 2_665 109.61(15) yes
Se4 Se8 Se10 2_555 2_565 161.71(19) yes
Se4 Se8 K1 2_555 . 58.37(13) yes
Se6 Se8 Se7 2_555 . 68.05(19) yes
Se6 Se8 Se8 2_555 1_455 90 yes
Se6 Se8 Se8 2_555 1_655 90 yes
Se6 Se8 Se9 2_555 2_565 146.91(6) yes
Se6 Se8 Se9 2_555 2_665 146.91(6) yes
Se6 Se8 Se10 2_555 2_565 140.4(2) yes
Se6 Se8 K1 2_555 . 116.28(17) yes
Se7 Se8 Se8 . 1_455 90 yes
Se7 Se8 Se8 . 1_655 90 yes
Se7 Se8 Se9 . 2_565 115.65(17) yes
Se7 Se8 Se9 . 2_665 115.65(17) yes
Se7 Se8 Se10 . 2_565 72.33(17) yes
Se7 Se8 K1 . . 175.7(2) yes
Se8 Se8 Se8 1_455 1_655 180 yes
Se8 Se8 Se9 1_455 2_565 57.96(9) yes
Se8 Se8 Se9 1_455 2_665 122.04(15) yes
Se8 Se8 Se10 1_455 2_565 90 yes
Se8 Se8 K1 1_455 . 90 yes
Se8 Se8 Se8 1_655 1_455 180 yes
Se8 Se8 Se9 1_655 2_565 122.04(15) yes
Se8 Se8 Se9 1_655 2_665 57.96(9) yes
Se8 Se8 Se10 1_655 2_565 90 yes
Se8 Se8 K1 1_655 . 90 yes
Se9 Se8 Se9 2_565 2_665 64.08(11) yes
Se9 Se8 Se10 2_565 2_565 55.73(10) yes
Se9 Se8 K1 2_565 . 60.88(13) yes
Se9 Se8 Se9 2_665 2_565 64.08(11) yes
Se9 Se8 Se10 2_665 2_565 55.73(10) yes
Se9 Se8 K1 2_665 . 60.88(13) yes
Se10 Se8 K1 2_565 . 103.34(16) yes
Zr2 Se9 Se8 2_664 2_564 49.88(11) yes
Zr2 Se9 Se8 2_664 2_664 49.88(11) yes
Zr2 Se9 Se9 2_664 1_455 90 yes
Zr2 Se9 Se9 2_664 1_655 90 yes
Zr2 Se9 Se10 2_664 . 50.78(11) yes
Zr2 Se9 Se10 2_664 1_655 50.78(11) yes
Zr2 Se9 K1 2_664 2_564 112.03(16) yes
Zr2 Se9 K1 2_664 2_664 112.03(16) yes
Zr2 Se9 K2 2_664 . 113.83(18) yes
Zr2 Se9 K2 2_664 1_655 113.83(18) yes
Se8 Se9 Se8 2_564 2_664 64.08(10) yes
Se8 Se9 Se9 2_564 1_455 57.96(9) yes
Se8 Se9 Se9 2_564 1_655 122.04(14) yes
Se8 Se9 Se10 2_564 . 67.28(12) yes
Se8 Se9 Se10 2_564 1_655 100.66(17) yes
Se8 Se9 K1 2_564 2_564 62.99(14) yes
Se8 Se9 K1 2_564 2_664 94.64(14) yes
Se8 Se9 K2 2_564 . 113.41(9) yes
Se8 Se9 K2 2_564 1_655 162.0(2) yes
Se8 Se9 Se8 2_664 2_564 64.08(10) yes
Se8 Se9 Se9 2_664 1_455 122.04(14) yes
Se8 Se9 Se9 2_664 1_655 57.96(9) yes
Se8 Se9 Se10 2_664 . 100.66(17) yes
Se8 Se9 Se10 2_664 1_655 67.28(12) yes
Se8 Se9 K1 2_664 2_564 94.64(14) yes
Se8 Se9 K1 2_664 2_664 62.99(14) yes
Se8 Se9 K2 2_664 . 162.0(2) yes
Se8 Se9 K2 2_664 1_655 113.41(9) yes
Se9 Se9 Se9 1_455 1_655 180 yes
Se9 Se9 Se10 1_455 . 57.43(9) yes
Se9 Se9 Se10 1_455 1_655 122.57(14) yes
Se9 Se9 K1 1_455 2_564 59.72(8) yes
Se9 Se9 K1 1_455 2_664 120.28(12) yes
Se9 Se9 K2 1_455 . 58.55(9) yes
Se9 Se9 K2 1_455 1_655 121.45(13) yes
Se9 Se9 Se9 1_655 1_455 180 yes
Se9 Se9 Se10 1_655 . 122.57(14) yes
Se9 Se9 Se10 1_655 1_655 57.43(9) yes
Se9 Se9 K1 1_655 2_564 120.28(12) yes
Se9 Se9 K1 1_655 2_664 59.72(8) yes
Se9 Se9 K2 1_655 . 121.45(13) yes
Se9 Se9 K2 1_655 1_655 58.55(9) yes
Se10 Se9 Se10 . 1_655 65.13(10) yes
Se10 Se9 K1 . 2_564 113.53(8) yes
Se10 Se9 K1 . 2_664 160.39(19) yes
Se10 Se9 K2 . . 63.64(15) yes
Se10 Se9 K2 . 1_655 96.76(15) yes
Se10 Se9 Se10 1_655 . 65.13(10) yes
Se10 Se9 K1 1_655 2_564 160.39(19) yes
Se10 Se9 K1 1_655 2_664 113.53(8) yes
Se10 Se9 K2 1_655 . 96.76(15) yes
Se10 Se9 K2 1_655 1_655 63.64(15) yes
K1 Se9 K1 2_564 2_664 60.56(9) yes
K1 Se9 K2 2_564 . 99.78(14) yes
K1 Se9 K2 2_564 1_655 134.1(2) yes
K1 Se9 K1 2_664 2_564 60.56(9) yes
K1 Se9 K2 2_664 . 134.1(2) yes
K1 Se9 K2 2_664 1_655 99.78(14) yes
K2 Se9 K2 . 1_655 62.90(11) yes
K2 Se9 K2 1_655 . 62.90(11) yes
Zr2 Se10 Zr2 2_564 2_664 84.84(11) yes
Zr2 Se10 Se1 2_564 . 137.58(6) yes
Zr2 Se10 Se7 2_564 2_564 45.32(7) yes
Zr2 Se10 Se8 2_564 2_564 45.35(7) yes
Zr2 Se10 Se9 2_564 1_455 53.07(10) yes
Zr2 Se10 Se9 2_564 . 97.20(12) yes
Zr2 Se10 Se10 2_564 1_455 47.58(7) yes
Zr2 Se10 Se10 2_564 1_655 132.42(12) yes
Zr2 Se10 Se11 2_564 2_564 52.42(9) yes
Zr2 Se10 Se11 2_564 2_664 96.65(13) yes
Zr2 Se10 Se12 2_564 . 112.71(14) yes
Zr2 Se10 K2 2_564 . 112.11(13) yes
Zr2 Se10 P2 2_564 . 89.71(18) yes
Zr2 Se10 Zr2 2_664 2_564 84.84(11) yes
Zr2 Se10 Se1 2_664 . 137.58(6) yes
Zr2 Se10 Se7 2_664 2_564 45.32(7) yes
Zr2 Se10 Se8 2_664 2_564 45.35(7) yes
Zr2 Se10 Se9 2_664 1_455 97.20(12) yes
Zr2 Se10 Se9 2_664 . 53.07(10) yes
Zr2 Se10 Se10 2_664 1_455 132.42(12) yes
Zr2 Se10 Se10 2_664 1_655 47.58(7) yes
Zr2 Se10 Se11 2_664 2_564 96.65(13) yes
Zr2 Se10 Se11 2_664 2_664 52.42(9) yes
Zr2 Se10 Se12 2_664 . 112.71(14) yes
Zr2 Se10 K2 2_664 . 112.11(13) yes
Zr2 Se10 P2 2_664 . 89.71(18) yes
Se1 Se10 Se7 . 2_564 162.32(18) yes
Se1 Se10 Se8 . 2_564 162.13(18) yes
Se1 Se10 Se9 . 1_455 108.74(14) yes
Se1 Se10 Se9 . . 108.74(14) yes
Se1 Se10 Se10 . 1_455 90 yes
Se1 Se10 Se10 . 1_655 90 yes
Se1 Se10 Se11 . 2_564 109.60(12) yes
Se1 Se10 Se11 . 2_664 109.60(12) yes
Se1 Se10 Se12 . . 58.52(14) yes
Se1 Se10 K2 . . 59.29(15) yes
Se1 Se10 P2 . . 90.4(2) yes
Se7 Se10 Se9 2_564 1_455 86.01(12) yes
Se7 Se10 Se9 2_564 . 86.01(12) yes
Se7 Se10 Se10 2_564 1_455 90 yes
Se7 Se10 Se10 2_564 1_655 90 yes
Se7 Se10 Se11 2_564 2_564 56.32(10) yes
Se7 Se10 Se11 2_564 2_664 56.32(10) yes
Se7 Se10 Se12 2_564 . 103.79(17) yes
Se7 Se10 K2 2_564 . 138.39(16) yes
Se7 Se10 P2 2_564 . 71.9(2) yes
Se8 Se10 Se9 2_564 1_455 56.98(10) yes
Se8 Se10 Se9 2_564 . 56.98(10) yes
Se8 Se10 Se10 2_564 1_455 90 yes
Se8 Se10 Se10 2_564 1_655 90 yes
Se8 Se10 Se11 2_564 2_564 85.30(12) yes
Se8 Se10 Se11 2_564 2_664 85.30(12) yes
Se8 Se10 Se12 2_564 . 139.35(18) yes
Se8 Se10 K2 2_564 . 102.84(16) yes
Se8 Se10 P2 2_564 . 107.4(2) yes
Se9 Se10 Se9 1_455 . 65.13(9) yes
Se9 Se10 Se10 1_455 1_455 57.43(8) yes
Se9 Se10 Se10 1_455 1_655 122.57(13) yes
Se9 Se10 Se11 1_455 2_564 101.85(9) yes
Se9 Se10 Se11 1_455 2_664 141.66(14) yes
Se9 Se10 Se12 1_455 . 146.33(6) yes
Se9 Se10 K2 1_455 . 59.62(13) yes
Se9 Se10 P2 1_455 . 140.95(14) yes
Se9 Se10 Se9 . 1_455 65.13(9) yes
Se9 Se10 Se10 . 1_455 122.57(13) yes
Se9 Se10 Se10 . 1_655 57.43(8) yes
Se9 Se10 Se11 . 2_564 141.66(14) yes
Se9 Se10 Se11 . 2_664 101.85(9) yes
Se9 Se10 Se12 . . 146.33(6) yes
Se9 Se10 K2 . . 59.62(13) yes
Se9 Se10 P2 . . 140.95(14) yes
Se10 Se10 Se10 1_455 1_655 180 yes
Se10 Se10 Se11 1_455 2_564 57.46(9) yes
Se10 Se10 Se11 1_455 2_664 122.54(14) yes
Se10 Se10 Se12 1_455 . 90 yes
Se10 Se10 K2 1_455 . 90 yes
Se10 Se10 P2 1_455 . 90 yes
Se10 Se10 Se10 1_655 1_455 180 yes
Se10 Se10 Se11 1_655 2_564 122.54(14) yes
Se10 Se10 Se11 1_655 2_664 57.46(9) yes
Se10 Se10 Se12 1_655 . 90 yes
Se10 Se10 K2 1_655 . 90 yes
Se10 Se10 P2 1_655 . 90 yes
Se11 Se10 Se11 2_564 2_664 65.08(10) yes
Se11 Se10 Se12 2_564 . 61.02(12) yes
Se11 Se10 K2 2_564 . 146.75(6) yes
Se11 Se10 Se11 2_664 2_564 65.08(10) yes
Se11 Se10 Se12 2_664 . 61.02(12) yes
Se11 Se10 K2 2_664 . 146.75(6) yes
Se12 Se10 K2 . . 117.81(17) yes
K2 Se10 P2 . . 149.7(2) yes
Zr2 Se11 Se2 . . 108.03(12) yes
Zr2 Se11 Se2 . 1_655 108.03(12) yes
Zr2 Se11 Se7 . . 50.47(11) yes
Zr2 Se11 Se7 . 1_655 50.47(11) yes
Zr2 Se11 Se10 . 2_565 50.89(9) yes
Zr2 Se11 Se10 . 2_665 50.89(9) yes
Zr2 Se11 Se11 . 1_455 90 yes
Zr2 Se11 Se11 . 1_655 90 yes
Zr2 Se11 Se12 . 2_565 113.19(16) yes
Zr2 Se11 Se12 . 2_665 113.19(16) yes
Zr2 Se11 K2 . . 150.18(6) yes
Zr2 Se11 K2 . 1_655 150.18(6) yes
Zr2 Se11 P2 . 2_565 88.3(2) yes
Zr2 Se11 P2 . 2_665 88.3(2) yes
Se2 Se11 Se2 . 1_655 56.29(7) yes
Se2 Se11 Se7 . . 59.08(12) yes
Se2 Se11 Se7 . 1_655 89.51(12) yes
Se2 Se11 Se10 . 2_565 113.78(7) yes
Se2 Se11 Se10 . 2_665 155.60(13) yes
Se2 Se11 Se11 . 1_455 61.86(8) yes
Se2 Se11 Se11 . 1_655 118.14(12) yes
Se2 Se11 Se12 . 2_565 105.64(11) yes
Se2 Se11 Se12 . 2_665 138.60(17) yes
Se2 Se11 K2 . . 56.75(13) yes
Se2 Se11 K2 . 1_655 85.29(15) yes
Se2 Se11 P2 . 2_565 93.95(16) yes
Se2 Se11 P2 . 2_665 148.9(2) yes
Se2 Se11 Se2 1_655 . 56.29(7) yes
Se2 Se11 Se7 1_655 . 89.51(12) yes
Se2 Se11 Se7 1_655 1_655 59.08(12) yes
Se2 Se11 Se10 1_655 2_565 155.60(13) yes
Se2 Se11 Se10 1_655 2_665 113.78(7) yes
Se2 Se11 Se11 1_655 1_455 118.14(12) yes
Se2 Se11 Se11 1_655 1_655 61.86(8) yes
Se2 Se11 Se12 1_655 2_565 138.60(17) yes
Se2 Se11 Se12 1_655 2_665 105.64(11) yes
Se2 Se11 K2 1_655 . 85.29(15) yes
Se2 Se11 K2 1_655 1_655 56.75(13) yes
Se2 Se11 P2 1_655 2_565 148.9(2) yes
Se2 Se11 P2 1_655 2_665 93.95(16) yes
Se7 Se11 Se7 . 1_655 64.77(8) yes
Se7 Se11 Se10 . 2_565 67.72(12) yes
Se7 Se11 Se10 . 2_665 101.36(15) yes
Se7 Se11 Se11 . 1_455 57.62(7) yes
Se7 Se11 Se11 . 1_655 122.38(10) yes
Se7 Se11 Se12 . 2_565 113.74(8) yes
Se7 Se11 Se12 . 2_665 161.5(2) yes
Se7 Se11 K2 . . 104.84(12) yes
Se7 Se11 K2 . 1_655 141.76(19) yes
Se7 Se11 P2 . 2_565 80.73(17) yes
Se7 Se11 P2 . 2_665 137.2(2) yes
Se7 Se11 Se7 1_655 . 64.77(8) yes
Se7 Se11 Se10 1_655 2_565 101.36(15) yes
Se7 Se11 Se10 1_655 2_665 67.72(12) yes
Se7 Se11 Se11 1_655 1_455 122.38(10) yes
Se7 Se11 Se11 1_655 1_655 57.62(7) yes
Se7 Se11 Se12 1_655 2_565 161.5(2) yes
Se7 Se11 Se12 1_655 2_665 113.74(8) yes
Se7 Se11 K2 1_655 . 141.76(19) yes
Se7 Se11 K2 1_655 1_655 104.84(12) yes
Se7 Se11 P2 1_655 2_565 137.2(2) yes
Se7 Se11 P2 1_655 2_665 80.73(17) yes
Se10 Se11 Se10 2_565 2_665 65.08(10) yes
Se10 Se11 Se11 2_565 1_455 57.46(9) yes
Se10 Se11 Se11 2_565 1_655 122.54(14) yes
Se10 Se11 Se12 2_565 2_565 63.03(12) yes
Se10 Se11 Se12 2_565 2_665 95.42(14) yes
Se10 Se11 K2 2_565 . 108.25(10) yes
Se10 Se11 K2 2_565 1_655 147.64(15) yes
Se10 Se11 P2 2_565 2_665 97.1(2) yes
Se10 Se11 Se10 2_665 2_565 65.08(10) yes
Se10 Se11 Se11 2_665 1_455 122.54(14) yes
Se10 Se11 Se11 2_665 1_655 57.46(9) yes
Se10 Se11 Se12 2_665 2_565 95.42(14) yes
Se10 Se11 Se12 2_665 2_665 63.03(12) yes
Se10 Se11 K2 2_665 . 147.64(15) yes
Se10 Se11 K2 2_665 1_655 108.25(10) yes
Se10 Se11 P2 2_665 2_565 97.1(2) yes
Se11 Se11 Se11 1_455 1_655 180 yes
Se11 Se11 Se12 1_455 2_565 59.38(7) yes
Se11 Se11 Se12 1_455 2_665 120.62(10) yes
Se11 Se11 K2 1_455 . 60.39(9) yes
Se11 Se11 K2 1_455 1_655 119.61(13) yes
Se11 Se11 P2 1_455 2_665 146.6(2) yes
Se11 Se11 Se11 1_655 1_455 180 yes
Se11 Se11 Se12 1_655 2_565 120.62(10) yes
Se11 Se11 Se12 1_655 2_665 59.38(7) yes
Se11 Se11 K2 1_655 . 119.61(13) yes
Se11 Se11 K2 1_655 1_655 60.39(9) yes
Se11 Se11 P2 1_655 2_565 146.6(2) yes
Se12 Se11 Se12 2_565 2_665 61.24(8) yes
Se12 Se11 K2 2_565 . 56.63(16) yes
Se12 Se11 K2 2_565 1_655 87.32(14) yes
Se12 Se11 P2 2_565 2_665 90.95(18) yes
Se12 Se11 Se12 2_665 2_565 61.24(8) yes
Se12 Se11 K2 2_665 . 87.32(14) yes
Se12 Se11 K2 2_665 1_655 56.63(16) yes
Se12 Se11 P2 2_665 2_565 90.95(18) yes
K2 Se11 K2 . 1_655 59.22(10) yes
K2 Se11 P2 . 2_565 69.2(2) yes
K2 Se11 P2 . 2_665 118.0(2) yes
K2 Se11 K2 1_655 . 59.22(10) yes
K2 Se11 P2 1_655 2_565 118.0(2) yes
K2 Se11 P2 1_655 2_665 69.2(2) yes
P2 Se11 P2 2_565 2_665 113.2(3) yes
P2 Se11 P2 2_665 2_565 113.2(3) yes
Se1 Se12 Se5 . 1_455 55.51(13) yes
Se1 Se12 Se5 . . 55.51(13) yes
Se1 Se12 Se10 . . 63.30(14) yes
Se1 Se12 Se11 . 2_564 109.40(17) yes
Se1 Se12 Se11 . 2_664 109.40(17) yes
Se1 Se12 Se12 . 1_455 90 yes
Se1 Se12 Se12 . 1_655 90 yes
Se1 Se12 K2 . 2_564 171.2(2) yes
Se1 Se12 P2 . . 96.2(3) yes
Se5 Se12 Se5 1_455 . 61.92(11) yes
Se5 Se12 Se10 1_455 . 108.72(19) yes
Se5 Se12 Se11 1_455 2_564 115.93(7) yes
Se5 Se12 Se11 1_455 2_664 164.0(2) yes
Se5 Se12 Se12 1_455 1_455 59.04(10) yes
Se5 Se12 Se12 1_455 1_655 120.96(17) yes
Se5 Se12 K2 1_455 2_564 131.13(19) yes
Se5 Se12 P2 1_455 . 134.5(2) yes
Se5 Se12 Se5 . 1_455 61.92(11) yes
Se5 Se12 Se10 . . 108.72(19) yes
Se5 Se12 Se11 . 2_564 164.0(2) yes
Se5 Se12 Se11 . 2_664 115.93(7) yes
Se5 Se12 Se12 . 1_455 120.96(17) yes
Se5 Se12 Se12 . 1_655 59.04(10) yes
Se5 Se12 K2 . 2_564 131.13(19) yes
Se5 Se12 P2 . . 134.5(2) yes
Se10 Se12 Se11 . 2_564 55.94(11) yes
Se10 Se12 Se11 . 2_664 55.94(11) yes
Se10 Se12 Se12 . 1_455 90 yes
Se10 Se12 Se12 . 1_655 90 yes
Se10 Se12 K2 . 2_564 107.93(19) yes
Se11 Se12 Se11 2_564 2_664 61.24(9) yes
Se11 Se12 Se12 2_564 1_455 59.38(10) yes
Se11 Se12 Se12 2_564 1_655 120.62(15) yes
Se11 Se12 K2 2_564 2_564 63.31(15) yes
Se11 Se12 Se11 2_664 2_564 61.24(9) yes
Se11 Se12 Se12 2_664 1_455 120.62(15) yes
Se11 Se12 Se12 2_664 1_655 59.38(10) yes
Se11 Se12 K2 2_664 2_564 63.31(15) yes
Se12 Se12 Se12 1_455 1_655 180 yes
Se12 Se12 K2 1_455 2_564 90 yes
Se12 Se12 P2 1_455 . 90 yes
Se12 Se12 Se12 1_655 1_455 180 yes
Se12 Se12 K2 1_655 2_564 90 yes
Se12 Se12 P2 1_655 . 90 yes
K2 Se12 P2 2_564 . 75.1(3) yes
Se3 K1 Se3 2_555 2_655 62.53(10) yes
Se3 K1 Se4 2_555 2_555 55.84(12) yes
Se3 K1 Se6 2_555 1_556 64.00(15) yes
Se3 K1 Se8 2_555 . 108.39(18) yes
Se3 K1 Se9 2_555 2_565 115.99(7) yes
Se3 K1 Se9 2_555 2_665 164.1(2) yes
Se3 K1 K1 2_555 1_455 58.73(10) yes
Se3 K1 K1 2_555 1_655 121.27(16) yes
Se3 K1 Se3 2_655 2_555 62.53(10) yes
Se3 K1 Se4 2_655 2_555 55.84(12) yes
Se3 K1 Se6 2_655 1_556 64.00(15) yes
Se3 K1 Se8 2_655 . 108.39(18) yes
Se3 K1 Se9 2_655 2_565 164.1(2) yes
Se3 K1 Se9 2_655 2_665 115.99(7) yes
Se3 K1 K1 2_655 1_455 121.27(16) yes
Se3 K1 K1 2_655 1_655 58.73(10) yes
Se4 K1 Se6 2_555 1_556 108.08(18) yes
Se4 K1 Se8 2_555 . 62.72(14) yes
Se4 K1 Se9 2_555 2_565 109.32(19) yes
Se4 K1 Se9 2_555 2_665 109.32(19) yes
Se4 K1 K1 2_555 1_455 90 yes
Se4 K1 K1 2_555 1_655 90 yes
Se6 K1 Se8 1_556 . 170.8(2) yes
Se6 K1 Se9 1_556 2_565 130.96(18) yes
Se6 K1 Se9 1_556 2_665 130.96(18) yes
Se6 K1 K1 1_556 1_455 90 yes
Se6 K1 K1 1_556 1_655 90 yes
Se8 K1 Se9 . 2_565 56.13(13) yes
Se8 K1 Se9 . 2_665 56.13(13) yes
Se8 K1 K1 . 1_455 90 yes
Se8 K1 K1 . 1_655 90 yes
Se9 K1 Se9 2_565 2_665 60.56(10) yes
Se9 K1 K1 2_565 1_455 59.72(10) yes
Se9 K1 K1 2_565 1_655 120.28(16) yes
Se9 K1 Se9 2_665 2_565 60.56(10) yes
Se9 K1 K1 2_665 1_455 120.28(16) yes
Se9 K1 K1 2_665 1_655 59.72(10) yes
K1 K1 K1 1_455 1_655 180 yes
K1 K1 K1 1_655 1_455 180 yes
Se1 K2 Se2 . . 36.94(13) yes
Se1 K2 Se9 . 1_455 109.6(2) yes
Se1 K2 Se9 . . 109.6(2) yes
Se1 K2 Se10 . . 63.11(16) yes
Se1 K2 Se11 . 1_455 95.87(16) yes
Se1 K2 Se11 . . 95.87(16) yes
Se1 K2 Se12 . 2_565 151.7(2) yes
Se1 K2 K2 . 1_455 90 yes
Se1 K2 K2 . 1_655 90 yes
Se1 K2 P2 . 2_565 116.3(2) yes
Se2 K2 Se9 . 1_455 137.66(18) yes
Se2 K2 Se9 . . 137.66(18) yes
Se2 K2 Se10 . . 100.0(2) yes
Se2 K2 Se11 . 1_455 64.08(13) yes
Se2 K2 Se11 . . 64.08(13) yes
Se2 K2 Se12 . 2_565 114.8(2) yes
Se2 K2 K2 . 1_455 90 yes
Se2 K2 K2 . 1_655 90 yes
Se2 K2 P2 . 2_565 79.41(19) yes
Se9 K2 Se9 1_455 . 62.90(12) yes
Se9 K2 Se10 1_455 . 56.74(14) yes
Se9 K2 Se11 1_455 1_455 112.67(10) yes
Se9 K2 Se11 1_455 . 154.3(3) yes
Se9 K2 Se12 1_455 2_565 94.41(19) yes
Se9 K2 K2 1_455 1_455 58.55(12) yes
Se9 K2 K2 1_455 1_655 121.45(19) yes
Se9 K2 P2 1_455 2_565 123.7(2) yes
Se9 K2 Se9 . 1_455 62.90(12) yes
Se9 K2 Se10 . . 56.74(14) yes
Se9 K2 Se11 . 1_455 154.3(3) yes
Se9 K2 Se11 . . 112.67(10) yes
Se9 K2 Se12 . 2_565 94.41(19) yes
Se9 K2 K2 . 1_455 121.45(19) yes
Se9 K2 K2 . 1_655 58.55(12) yes
Se9 K2 P2 . 2_565 123.7(2) yes
Se10 K2 Se11 . 1_455 144.72(14) yes
Se10 K2 Se11 . . 144.72(14) yes
Se10 K2 Se12 . 2_565 145.2(2) yes
Se10 K2 K2 . 1_455 90 yes
Se10 K2 K2 . 1_655 90 yes
Se10 K2 P2 . 2_565 179.5(2) yes
Se11 K2 Se11 1_455 . 59.22(13) yes
Se11 K2 Se12 1_455 2_565 60.06(16) yes
Se11 K2 K2 1_455 1_455 60.39(14) yes
Se11 K2 K2 1_455 1_655 119.6(2) yes
Se11 K2 Se11 . 1_455 59.22(13) yes
Se11 K2 Se12 . 2_565 60.06(16) yes
Se11 K2 K2 . 1_455 119.6(2) yes
Se11 K2 K2 . 1_655 60.39(14) yes
Se12 K2 K2 2_565 1_455 90 yes
Se12 K2 K2 2_565 1_655 90 yes
K2 K2 K2 1_455 1_655 180 yes
K2 K2 P2 1_455 2_565 90 yes
K2 K2 K2 1_655 1_455 180 yes
K2 K2 P2 1_655 2_565 90 yes
Zr1 P1 Zr1 1_455 . 61.88(11) yes
Zr1 P1 Se4 1_455 . 50.50(13) yes
Zr1 P1 Se5 1_455 1_455 50.84(18) yes
Zr1 P1 Se5 1_455 . 102.6(2) yes
Zr1 P1 Se6 1_455 . 142.09(17) yes
Zr1 P1 P1 1_455 1_455 59.06(11) yes
Zr1 P1 P1 1_455 1_655 120.94(18) yes
Zr1 P1 Zr1 . 1_455 61.88(11) yes
Zr1 P1 Se4 . . 50.50(13) yes
Zr1 P1 Se5 . 1_455 102.6(2) yes
Zr1 P1 Se5 . . 50.84(18) yes
Zr1 P1 Se6 . . 142.09(17) yes
Zr1 P1 P1 . 1_455 120.94(18) yes
Zr1 P1 P1 . 1_655 59.06(11) yes
Se1 P1 Se4 . . 72.7(2) yes
Se1 P1 Se5 . 1_455 62.14(18) yes
Se1 P1 Se5 . . 62.14(18) yes
Se1 P1 Se6 . . 172.5(3) yes
Se1 P1 P1 . 1_455 90 yes
Se1 P1 P1 . 1_655 90 yes
Se4 P1 Se5 . 1_455 99.4(2) yes
Se4 P1 Se5 . . 99.4(2) yes
Se4 P1 Se6 . . 114.8(3) yes
Se4 P1 P1 . 1_455 90 yes
Se4 P1 P1 . 1_655 90 yes
Se5 P1 Se5 1_455 . 111.3(3) yes
Se5 P1 Se6 1_455 . 115.0(2) yes
Se5 P1 P1 1_455 1_655 145.6(3) yes
Se5 P1 Se5 . 1_455 111.3(3) yes
Se5 P1 Se6 . . 115.0(2) yes
Se5 P1 P1 . 1_455 145.6(3) yes
Se6 P1 P1 . 1_455 90 yes
Se6 P1 P1 . 1_655 90 yes
P1 P1 P1 1_455 1_655 180 yes
P1 P1 P1 1_655 1_455 180 yes
Zr2 P2 Zr2 2_564 2_664 63.43(11) yes
Zr2 P2 Se10 2_564 . 51.19(13) yes
Zr2 P2 Se11 2_564 2_564 52.70(15) yes
Zr2 P2 Se11 2_564 2_664 105.8(2) yes
Zr2 P2 Se12 2_564 . 141.94(18) yes
Zr2 P2 K2 2_564 2_564 125.22(17) yes
Zr2 P2 P2 2_564 1_455 58.29(11) yes
Zr2 P2 P2 2_564 1_655 121.71(18) yes
Zr2 P2 Zr2 2_664 2_564 63.43(11) yes
Zr2 P2 Se10 2_664 . 51.19(13) yes
Zr2 P2 Se11 2_664 2_564 105.8(2) yes
Zr2 P2 Se11 2_664 2_664 52.70(15) yes
Zr2 P2 Se12 2_664 . 141.94(18) yes
Zr2 P2 K2 2_664 2_564 125.22(17) yes
Zr2 P2 P2 2_664 1_455 121.71(18) yes
Zr2 P2 P2 2_664 1_655 58.29(11) yes
Se7 P2 Se10 2_564 . 74.3(2) yes
Se7 P2 Se11 2_564 2_564 64.05(17) yes
Se7 P2 Se11 2_564 2_664 64.05(17) yes
Se7 P2 Se12 2_564 . 170.5(3) yes
Se7 P2 K2 2_564 2_564 100.9(2) yes
Se7 P2 P2 2_564 1_455 90 yes
Se7 P2 P2 2_564 1_655 90 yes
Se10 P2 Se11 . 2_564 101.7(2) yes
Se10 P2 Se11 . 2_664 101.7(2) yes
Se10 P2 Se12 . . 115.2(4) yes
Se10 P2 K2 . 2_564 175.2(3) yes
Se10 P2 P2 . 1_455 90 yes
Se10 P2 P2 . 1_655 90 yes
Se11 P2 Se11 2_564 2_664 113.2(3) yes
Se11 P2 Se12 2_564 . 112.1(2) yes
Se11 P2 K2 2_564 2_564 75.8(2) yes
Se11 P2 P2 2_564 1_655 146.6(3) yes
Se11 P2 Se11 2_664 2_564 113.2(3) yes
Se11 P2 Se12 2_664 . 112.1(2) yes
Se11 P2 K2 2_664 2_564 75.8(2) yes
Se11 P2 P2 2_664 1_455 146.6(3) yes
Se12 P2 K2 . 2_564 69.6(3) yes
Se12 P2 P2 . 1_455 90 yes
Se12 P2 P2 . 1_655 90 yes
K2 P2 P2 2_564 1_455 90 yes
K2 P2 P2 2_564 1_655 90 yes
P2 P2 P2 1_455 1_655 180 yes
P2 P2 P2 1_655 1_455 180 yes

loop_
_geom_bond_atom_site_label_1
_geom_bond_atom_site_label_2
_geom_bond_site_symmetry_2
_geom_bond_distance
_geom_bond_publ_flag
Zr1 Zr1 1_455 3.7079 yes
Zr1 Zr1 1_655 3.7079 yes
Zr1 Se1 . 2.696(4) yes
Zr1 Se1 1_655 2.696(4) yes
Zr1 Se2 . 2.697(4) yes
Zr1 Se2 1_655 2.697(4) yes
Zr1 Se3 . 2.819(5) yes
Zr1 Se4 . 2.783(3) yes
Zr1 Se4 1_655 2.783(3) yes
Zr1 Se5 . 2.796(6) yes
Zr1 P1 . 3.606(6) yes
Zr1 P1 1_655 3.606(6) yes
Zr2 Zr2 1_455 3.708(1) yes
Zr2 Zr2 1_655 3.708(1) yes
Zr2 Se7 . 2.737(4) yes
Zr2 Se7 1_655 2.737(4) yes
Zr2 Se8 . 2.735(4) yes
Zr2 Se8 1_655 2.735(4) yes
Zr2 Se9 2_665 2.836(6) yes
Zr2 Se10 2_565 2.748(3) yes
Zr2 Se10 2_665 2.748(3) yes
Zr2 Se11 . 2.807(5) yes
Zr2 P2 2_565 3.527(6) yes
Zr2 P2 2_665 3.527(6) yes
Se1 Se1 1_455 3.708(1) yes
Se1 Se1 1_655 3.708(1) yes
Se1 Se2 . 2.350(8) yes
Se1 Se4 . 3.825(5) yes
Se1 Se5 1_455 3.413(6) yes
Se1 Se5 . 3.413(6) yes
Se1 Se10 . 3.899(6) yes
Se1 Se12 . 3.722(9) yes
Se1 K2 . 3.758(9) yes
Se1 P1 . 3.826(8) yes
Se2 Se2 1_455 3.708(1) yes
Se2 Se2 1_655 3.708(1) yes
Se2 Se3 1_455 3.467(6) yes
Se2 Se3 . 3.467(6) yes
Se2 Se4 . 3.828(6) yes
Se2 Se7 . 3.667(7) yes
Se2 Se11 1_455 3.930(6) yes
Se2 Se11 . 3.930(6) yes
Se2 K2 . 3.655(8) yes
Se3 Se3 1_455 3.708(1) yes
Se3 Se3 1_655 3.708(1) yes
Se3 Se4 . 3.421(6) yes
Se3 Se4 1_655 3.421(6) yes
Se3 Se6 2_555 3.743(7) yes
Se3 Se6 2_655 3.743(7) yes
Se3 Se7 . 3.971(7) yes
Se3 Se7 1_655 3.971(7) yes
Se3 K1 2_554 3.572(6) yes
Se3 K1 2_654 3.572(6) yes
Se4 Se4 1_455 3.708(1) yes
Se4 Se4 1_655 3.708(1) yes
Se4 Se5 1_455 3.442(6) yes
Se4 Se5 . 3.442(6) yes
Se4 Se6 . 3.687(8) yes
Se4 Se8 2_554 3.891(6) yes
Se4 K1 2_554 3.728(7) yes
Se4 P1 . 2.267(8) yes
Se5 Se5 1_455 3.708(1) yes
Se5 Se5 1_655 3.708(1) yes
Se5 Se6 . 3.673(6) yes
Se5 Se6 1_655 3.673(6) yes
Se5 Se12 . 3.604(6) yes
Se5 Se12 1_655 3.604(6) yes
Se5 P1 . 2.246(4) yes
Se5 P1 1_655 2.246(4) yes
Se6 Se6 1_455 3.708(1) yes
Se6 Se6 1_655 3.708(1) yes
Se6 Se7 2_554 3.579(7) yes
Se6 Se8 2_554 3.717(8) yes
Se6 K1 1_554 3.489(9) yes
Se6 P1 . 2.109(9) yes
Se7 Se7 1_455 3.708(1) yes
Se7 Se7 1_655 3.708(1) yes
Se7 Se8 . 2.349(8) yes
Se7 Se10 2_565 3.849(6) yes
Se7 Se11 1_455 3.461(5) yes
Se7 Se11 . 3.461(5) yes
Se7 P2 2_565 3.799(8) yes
Se8 Se8 1_455 3.708(1) yes
Se8 Se8 1_655 3.708(1) yes
Se8 Se9 2_565 3.495(6) yes
Se8 Se9 2_665 3.495(6) yes
Se8 Se10 2_565 3.844(5) yes
Se8 K1 . 3.750(9) yes
Se9 Se9 1_455 3.708(1) yes
Se9 Se9 1_655 3.708(1) yes
Se9 Se10 . 3.444(5) yes
Se9 Se10 1_655 3.444(5) yes
Se9 K1 2_564 3.677(6) yes
Se9 K1 2_664 3.677(6) yes
Se9 K2 . 3.553(7) yes
Se9 K2 1_655 3.553(7) yes
Se10 Se10 1_455 3.708(1) yes
Se10 Se10 1_655 3.708(1) yes
Se10 Se11 2_564 3.447(6) yes
Se10 Se11 2_664 3.447(6) yes
Se10 Se12 . 3.708(7) yes
Se10 K2 . 3.691(9) yes
Se10 P2 . 2.224(8) yes
Se11 Se11 1_455 3.708(1) yes
Se11 Se11 1_655 3.708(1) yes
Se11 Se12 2_565 3.640(5) yes
Se11 Se12 2_665 3.640(5) yes
Se11 K2 . 3.752(8) yes
Se11 K2 1_655 3.752(8) yes
Se11 P2 2_565 2.220(4) yes
Se11 P2 2_665 2.220(4) yes
Se12 Se12 1_455 3.708(1) yes
Se12 Se12 1_655 3.708(1) yes
Se12 K2 2_564 3.508(11) yes
Se12 P2 . 2.167(8) yes
K1 K1 1_455 3.708(1) yes
K1 K1 1_655 3.708(1) yes
K2 K2 1_455 3.708(1) yes
K2 K2 1_655 3.708(1) yes
K2 P2 2_565 3.617(11) yes
P1 P1 1_455 3.708(1) yes
P1 P1 1_655 3.708(1) yes
P2 P2 1_455 3.708(1) yes
P2 P2 1_655 3.708(1) yes
